data_2219666
loop_
_publ_author_name
'Schutte, Marietjie'
'Visser, Hendrik G.'

_publ_section_title Aquatricarbonyl(4-carboxypyridine-2-carboxylato-\k^2^<i>N</i>,<i>O</i>^2^)rhenium(I)
_journal_coeditor_code NG2479
_journal_issue 10
_journal_name_full 'Acta Crystallographica Section E'
_journal_page_first m1226
_journal_page_last m1227
_journal_paper_doi 10.1107/S160053680802761X
_journal_volume 64
_journal_year 2008
_chemical_formula_iupac '[Re (C7 H4 N O4) (C O)3 (H2 O)]'
_chemical_formula_moiety 'C10 H6 N O8 Re'
_chemical_formula_sum 'C10 H6 N O8 Re'
_chemical_formula_weight 454.37
_chemical_name_systematic
;
Aquatricarbonyl(4-carboxypyridine-2-carboxylato-
\k^2^<i>N</i>,<i>O</i>^2^)rhenium(I)
;
_space_group_IT_number 2
_symmetry_cell_setting triclinic
_symmetry_space_group_name_Hall '-P 1'
_symmetry_space_group_name_H-M 'P -1'
_audit_creation_method 'WinGX routine CIF_UPDATE'
_cell_angle_alpha 101.799(4)
_cell_angle_beta 107.943(4)
_cell_angle_gamma 111.346(4)
_cell_formula_units_Z 4
_cell_length_a 9.5024(11)
_cell_length_b 12.4254(16)
_cell_length_c 12.4889(16)
_cell_measurement_reflns_used 7140
_cell_measurement_temperature 100(2)
_cell_measurement_theta_max 28.33
_cell_measurement_theta_min 2.745
_cell_volume 1220.4(3)
_computing_cell_refinement 'SAINT-Plus (Bruker, 2004)'
_computing_data_collection 'APEX2 (Bruker, 2005)'
_computing_data_reduction 'SAINT-Plus (Bruker, 2004)'
_computing_molecular_graphics 'DIAMOND (Brandenberg & Putz, 2005) and ORTEP-3 (Farrugia, 1999)'
_computing_publication_material 'SHELXL97 (Sheldrick, 2008)'
_computing_structure_refinement 'SHELXL97 (Sheldrick, 2008)'
_computing_structure_solution 'SHELXS97 (Sheldrick, 2008)'
_diffrn_measured_fraction_theta_full 0.96
_diffrn_measured_fraction_theta_max 0.98
_diffrn_measurement_device_type 'Bruker APEX'
_diffrn_measurement_method '\f and \w'
_diffrn_radiation_type MoK\a
_diffrn_radiation_wavelength 0.71073
_diffrn_reflns_av_R_equivalents 0.0369
_diffrn_reflns_limit_h_max 12
_diffrn_reflns_limit_h_min -12
_diffrn_reflns_limit_k_max 15
_diffrn_reflns_limit_k_min -16
_diffrn_reflns_limit_l_max 16
_diffrn_reflns_limit_l_min -16
_diffrn_reflns_number 15096
_diffrn_reflns_theta_full 28.33
_diffrn_reflns_theta_max 28.33
_diffrn_reflns_theta_min 1.84
_diffrn_standards_decay_% 0
_diffrn_standards_interval_count 0
_diffrn_standards_interval_time 0
_diffrn_standards_number 0
_exptl_absorpt_coefficient_mu 9.996
_exptl_absorpt_correction_T_max 0.605
_exptl_absorpt_correction_T_min 0.140
_exptl_absorpt_correction_type multi-scan
_exptl_absorpt_process_details '(SADABS; Bruker, 2004)'
_exptl_crystal_colour yellow
_exptl_crystal_density_diffrn 2.473
_exptl_crystal_density_method 'not measured'
_exptl_crystal_description plate
_exptl_crystal_F_000 848.0
_exptl_crystal_size_max 0.27
_exptl_crystal_size_mid 0.17
_exptl_crystal_size_min 0.05
_refine_diff_density_max 1.208
_refine_diff_density_min -1.796
_refine_ls_extinction_method none
_refine_ls_goodness_of_fit_ref 1.047
_refine_ls_hydrogen_treatment mixed
_refine_ls_matrix_type full
_refine_ls_number_parameters 373
_refine_ls_number_reflns 5848
_refine_ls_number_restraints 7
_refine_ls_restrained_S_all 1.046
_refine_ls_R_factor_gt 0.0265
_refine_ls_shift/su_max 0.015
_refine_ls_structure_factor_coef Fsqd
_refine_ls_weighting_details 'calc w=1/[\s^2^(Fo^2^)+(0.0251P)^2^] where P=(Fo^2^+2Fc^2^)/3'
_refine_ls_weighting_scheme calc
_refine_ls_wR_factor_ref 0.065
_reflns_number_gt 4869
_reflns_number_total 5048
_reflns_threshold_expression I>2\s(I)
_cod_data_source_file ng2479.cif
_cod_data_source_block I
_cod_depositor_comments
;
The following automatic conversions were performed:
'_symmetry_cell_setting' value 'Triclinic' changed to 'triclinic'
according to '/home/saulius/struct/CIF-dictionaries/cif_core.dic'
dictionary named 'cif_core.dic' version 2.4.1 from
2010-06-29.

'_geom_bond_publ_flag' value 'Y' changed to 'y' according to
'/home/saulius/struct/CIF-dictionaries/cif_core.dic' dictionary named
'cif_core.dic' version 2.4.1 from 2010-06-29 (3 times).

Automatic conversion script
Id: cif_fix_enum 1527 2010-12-29 10:47:43Z saulius 

The following automatic conversions were performed:

'_symmetry_cell_setting' value 'Triclinic' changed to 'triclinic'
according to /home/saulius/struct/CIF-dictionaries/cif_core.dic
dictionary named 'cif_core.dic' version 2.4.1 from
2010-06-29.

'_geom_bond_publ_flag' value 'Y' changed to 'y'
according to /home/saulius/struct/CIF-dictionaries/cif_core.dic
dictionary named 'cif_core.dic' version 2.4.1 from 2010-06-29 (3
times).

Automatic conversion script
Id: cif_fix_values 1715 2011-07-08 13:25:40Z adriana 
;
_cod_database_code 2219666
_cod_database_fobs_code 2219666

loop_
_symmetry_equiv_pos_as_xyz
'x, y, z'
'-x, -y, -z'

loop_
_atom_site_type_symbol
_atom_site_label
_atom_site_fract_x
_atom_site_fract_y
_atom_site_fract_z
_atom_site_U_iso_or_equiv
_atom_site_adp_type
_atom_site_calc_flag
_atom_site_refinement_flags
_atom_site_occupancy
N N1 0.3078(4) 0.2654(3) 0.5400(3) 0.0095(8) Uani d . 1
O O5 0.1030(4) 0.1933(3) 0.3130(2) 0.0113(7) Uani d . 1
O O6 0.2391(4) 0.1072(3) 0.2433(3) 0.0152(7) Uani d . 1
C C4 0.2193(6) 0.1635(4) 0.3289(4) 0.0116(9) Uani d . 1
O O15 0.0841(4) 0.2152(3) -0.1450(3) 0.0112(7) Uani d . 1
C C5 0.3392(6) 0.1998(4) 0.4572(4) 0.0102(9) Uani d . 1
O O16 0.0735(4) 0.0827(3) -0.3002(3) 0.0160(7) Uani d . 1
C C15 0.3019(5) 0.1585(4) -0.1099(4) 0.0097(9) Uani d . 1
C C14 0.1407(6) 0.1487(4) -0.1934(4) 0.0118(10) Uani d . 1
C C18 0.5968(5) 0.1949(4) 0.0518(4) 0.0116(9) Uani d . 1
H H18 0.6981 0.2089 0.1084 0.014 Uiso calc R 1
C C17 0.5336(6) 0.1168(4) -0.0662(4) 0.0115(9) Uani d . 1
C C16 0.3816(5) 0.0981(4) -0.1491(4) 0.0106(9) Uani d . 1
H H16 0.3358 0.0459 -0.2288 0.013 Uiso calc R 1
C C8 0.5409(6) 0.2756(4) 0.6944(4) 0.0127(10) Uani d . 1
H H8 0.6081 0.3019 0.7761 0.015 Uiso calc R 1
C C6 0.4696(6) 0.1716(4) 0.4875(4) 0.0129(10) Uani d . 1
H H6 0.4884 0.1278 0.4282 0.015 Uiso calc R 1
C C9 0.4082(5) 0.3013(4) 0.6568(4) 0.0122(10) Uani d . 1
H H9 0.3874 0.3453 0.7146 0.015 Uiso calc R 1
C C7 0.5727(5) 0.2098(4) 0.6085(4) 0.0105(9) Uani d . 1
C C20 0.6310(6) 0.0551(4) -0.0994(4) 0.0131(10) Uani d . 1
C C19 0.5084(5) 0.2516(4) 0.0845(4) 0.0118(10) Uani d . 1
H H19 0.5507 0.3031 0.1641 0.014 Uiso calc R 1
N N2 0.3633(4) 0.2346(3) 0.0051(3) 0.0092(8) Uani d . 1
O O8 0.7441(4) 0.1233(3) 0.5666(3) 0.0200(8) Uani d . 1
O O7 0.8100(4) 0.2290(3) 0.7589(3) 0.0190(8) Uani d . 1
H H7 0.8878 0.2118 0.773 0.029 Uiso calc R 1
C C10 0.7178(5) 0.1827(4) 0.6423(4) 0.0134(10) Uani d . 1
O O18 0.7570(4) 0.0669(3) -0.0231(3) 0.0174(8) Uani d . 1
O O17 0.5674(4) -0.0113(3) -0.2139(3) 0.0176(8) Uani d . 1
H H17 0.6264 -0.0424 -0.2258 0.026 Uiso calc R 1
O O11 0.4169(4) 0.4220(3) 0.3181(3) 0.0206(8) Uani d . 1
O O12 -0.0486(5) 0.3985(3) 0.0753(3) 0.0290(9) Uani d . 1
C C11 0.3339(6) 0.3833(4) 0.2154(4) 0.0129(10) Uani d . 1
C C12 0.0473(6) 0.3683(4) 0.0652(4) 0.0165(10) Uani d . 1
O O2 -0.2361(5) 0.3030(4) 0.3410(3) 0.0296(10) Uani d . 1
C C2 -0.1119(6) 0.3005(4) 0.3895(4) 0.0178(11) Uani d . 1
C C3 0.2069(6) 0.4532(5) 0.4629(4) 0.0211(12) Uani d . 1
O O3 0.2698(5) 0.5484(3) 0.4535(3) 0.0283(9) Uani d . 1
C C13 0.3283(6) 0.4712(5) 0.0407(4) 0.0162(10) Uani d . 1
O O13 0.4026(4) 0.5690(3) 0.0395(3) 0.0209(8) Uani d . 1
O O14 0.0791(4) 0.1290(3) 0.0380(3) 0.0128(7) Uani d D 1
O O4 -0.0362(4) 0.1106(3) 0.4661(3) 0.0191(8) Uani d D 1
H H4A -0.070(6) 0.046(3) 0.408(3) 0.029 Uiso d D 1
H H4B -0.092(6) 0.097(4) 0.508(4) 0.029 Uiso d D 1
H H14B 0.123(5) 0.112(5) 0.098(3) 0.029 Uiso d D 1
H H14A -0.025(2) 0.093(4) 0.010(4) 0.029 Uiso d D 1
Re Re2 0.20999(2) 0.315032(16) 0.046124(15) 0.00973(6) Uani d . 1
Re Re1 0.09158(2) 0.296297(16) 0.468442(15) 0.01020(6) Uani d . 1
C C1 0.1002(6) 0.3789(5) 0.6194(4) 0.0165(10) Uani d . 1
O O1 0.1138(5) 0.4303(3) 0.7126(3) 0.0272(9) Uani d . 1

loop_
_atom_site_aniso_label
_atom_site_aniso_U_11
_atom_site_aniso_U_22
_atom_site_aniso_U_33
_atom_site_aniso_U_12
_atom_site_aniso_U_13
_atom_site_aniso_U_23
N1 0.0096(18) 0.013(2) 0.0088(18) 0.0082(16) 0.0031(15) 0.0057(16)
O5 0.0128(16) 0.0157(18) 0.0070(15) 0.0087(14) 0.0052(13) 0.0014(13)
O6 0.0183(17) 0.0185(19) 0.0109(16) 0.0125(15) 0.0057(14) 0.0022(14)
C4 0.016(2) 0.013(2) 0.013(2) 0.010(2) 0.0097(19) 0.0047(19)
O15 0.0142(16) 0.0144(17) 0.0063(14) 0.0101(14) 0.0035(13) 0.0007(13)
C5 0.012(2) 0.008(2) 0.006(2) 0.0038(18) 0.0014(17) -0.0007(17)
O16 0.0185(18) 0.0204(19) 0.0076(15) 0.0131(15) 0.0024(13) -0.0010(14)
C15 0.012(2) 0.008(2) 0.009(2) 0.0047(18) 0.0040(18) 0.0034(18)
C14 0.012(2) 0.016(3) 0.010(2) 0.008(2) 0.0044(18) 0.0060(19)
C18 0.006(2) 0.017(3) 0.009(2) 0.0058(19) 0.0008(17) 0.0032(19)
C17 0.015(2) 0.011(2) 0.014(2) 0.0092(19) 0.0085(19) 0.0059(19)
C16 0.011(2) 0.010(2) 0.008(2) 0.0039(19) 0.0039(17) 0.0016(18)
C8 0.012(2) 0.016(2) 0.006(2) 0.006(2) 0.0017(17) 0.0023(18)
C6 0.013(2) 0.010(2) 0.013(2) 0.0028(19) 0.0073(19) 0.0026(19)
C9 0.013(2) 0.015(2) 0.006(2) 0.008(2) 0.0025(18) -0.0010(18)
C7 0.005(2) 0.014(2) 0.011(2) 0.0053(18) 0.0015(17) 0.0029(19)
C20 0.012(2) 0.014(2) 0.016(2) 0.008(2) 0.0073(19) 0.005(2)
C19 0.010(2) 0.014(2) 0.008(2) 0.0056(19) 0.0030(18) 0.0001(18)
N2 0.0081(18) 0.010(2) 0.0085(18) 0.0053(16) 0.0021(14) 0.0014(15)
O8 0.0175(18) 0.027(2) 0.0152(17) 0.0143(16) 0.0046(14) 0.0022(15)
O7 0.0150(17) 0.029(2) 0.0117(16) 0.0145(16) 0.0008(14) 0.0025(15)
C10 0.006(2) 0.017(3) 0.016(2) 0.0058(19) 0.0029(18) 0.006(2)
O18 0.0116(17) 0.026(2) 0.0170(17) 0.0135(16) 0.0056(14) 0.0040(15)
O17 0.0187(18) 0.025(2) 0.0133(17) 0.0179(16) 0.0065(14) 0.0014(15)
O11 0.0230(19) 0.021(2) 0.0082(16) 0.0068(16) 0.0034(14) -0.0011(15)
O12 0.028(2) 0.028(2) 0.041(2) 0.0201(19) 0.0204(19) 0.0099(19)
C11 0.013(2) 0.012(2) 0.019(2) 0.009(2) 0.0114(19) 0.005(2)
C12 0.018(3) 0.011(2) 0.018(2) 0.006(2) 0.007(2) 0.002(2)
O2 0.026(2) 0.044(3) 0.0178(18) 0.027(2) 0.0004(16) 0.0021(18)
C2 0.026(3) 0.019(3) 0.010(2) 0.012(2) 0.010(2) 0.002(2)
C3 0.022(3) 0.020(3) 0.018(3) 0.012(2) 0.007(2) -0.002(2)
O3 0.040(2) 0.020(2) 0.033(2) 0.0141(19) 0.0231(19) 0.0118(18)
C13 0.018(2) 0.016(3) 0.012(2) 0.010(2) 0.0043(19) 0.000(2)
O13 0.029(2) 0.0149(19) 0.0237(19) 0.0093(16) 0.0168(16) 0.0079(15)
O14 0.0086(16) 0.0141(18) 0.0141(17) 0.0046(14) 0.0031(13) 0.0054(14)
O4 0.025(2) 0.0138(19) 0.0214(19) 0.0088(16) 0.0164(16) 0.0019(15)
Re2 0.00971(10) 0.01041(10) 0.00854(9) 0.00554(8) 0.00342(7) 0.00128(7)
Re1 0.01226(10) 0.01220(11) 0.00847(9) 0.00860(8) 0.00437(7) 0.00248(8)
C1 0.016(2) 0.017(3) 0.023(3) 0.011(2) 0.009(2) 0.012(2)
O1 0.039(2) 0.028(2) 0.0169(19) 0.0175(19) 0.0158(17) 0.0020(17)

loop_
_atom_type_symbol
_atom_type_description
_atom_type_scat_dispersion_real
_atom_type_scat_dispersion_imag
_atom_type_scat_source
C C 0.0033 0.0016 'International Tables Vol C Tables 4.2.6.8 and 6.1.1.4'
H H 0 0 'International Tables Vol C Tables 4.2.6.8 and 6.1.1.4'
N N 0.0061 0.0033 'International Tables Vol C Tables 4.2.6.8 and 6.1.1.4'
O O 0.0106 0.006 'International Tables Vol C Tables 4.2.6.8 and 6.1.1.4'
Re Re -1.0185 7.231 'International Tables Vol C Tables 4.2.6.8 and 6.1.1.4'

loop_
_geom_angle_atom_site_label_1
_geom_angle_atom_site_label_2
_geom_angle_atom_site_label_3
_geom_angle_site_symmetry_1
_geom_angle
_geom_angle_publ_flag
C9 N1 C5 . 117.6(4) ?
C9 N1 Re1 . 126.4(3) ?
C5 N1 Re1 . 115.9(3) ?
C4 O5 Re1 . 118.5(3) ?
O6 C4 O5 1 122.9(4) ?
O6 C4 O5 . 122.9(4) ?
O6 C4 C5 1 119.9(4) ?
O6 C4 C5 . 119.9(4) ?
O5 C4 C5 . 117.2(4) ?
C14 O15 Re2 . 118.6(3) ?
N1 C5 C6 . 123.1(4) ?
N1 C5 C4 . 113.5(4) ?
C6 C5 C4 . 123.3(4) ?
N2 C15 C16 . 122.9(4) ?
N2 C15 C14 . 114.7(4) ?
C16 C15 C14 . 122.3(4) ?
O16 C14 O15 . 124.0(4) ?
O16 C14 C15 . 120.6(4) ?
O15 C14 C15 . 115.4(4) ?
C19 C18 C17 . 119.4(4) ?
C19 C18 H18 . 120.3 ?
C17 C18 H18 . 120.3 ?
C18 C17 C16 . 118.9(4) ?
C18 C17 C20 . 118.5(4) ?
C16 C17 C20 . 122.6(4) ?
C15 C16 C17 . 118.2(4) ?
C15 C16 H16 . 120.9 ?
C17 C16 H16 . 120.9 ?
C9 C8 C7 . 119.0(4) ?
C9 C8 H8 . 120.5 ?
C7 C8 H8 . 120.5 ?
C5 C6 C7 . 118.6(4) ?
C5 C6 H6 . 120.7 ?
C7 C6 H6 . 120.7 ?
N1 C9 C8 . 122.7(4) ?
N1 C9 H9 . 118.7 ?
C8 C9 H9 . 118.7 ?
C6 C7 C8 . 119.0(4) ?
C6 C7 C10 . 119.0(4) ?
C8 C7 C10 . 122.0(4) ?
O18 C20 O17 . 124.8(4) ?
O18 C20 C17 . 120.7(4) ?
O17 C20 C17 . 114.5(4) ?
N2 C19 C18 . 121.8(4) ?
N2 C19 H19 . 119.1 ?
C18 C19 H19 . 119.1 ?
C19 N2 C15 . 118.7(4) ?
C19 N2 Re2 . 125.3(3) ?
C15 N2 Re2 . 115.9(3) ?
C10 O7 H7 . 109.5 ?
O8 C10 O7 . 125.2(4) ?
O8 C10 C7 . 121.8(4) ?
O7 C10 C7 . 113.0(4) ?
C20 O17 H17 . 109.5 ?
O11 C11 Re2 . 175.5(4) ?
O12 C12 Re2 . 179.4(5) ?
O2 C2 Re1 . 179.9(5) ?
O3 C3 Re1 . 176.0(5) ?
O13 C13 Re2 . 178.8(4) ?
Re2 O14 H14B . 116(3) ?
Re2 O14 H14A . 121(3) ?
H14B O14 H14A . 112(3) ?
Re1 O4 H4A . 124(3) ?
Re1 O4 H4B . 121(3) ?
H4A O4 H4B . 110(3) ?
C13 Re2 C11 . 88.2(2) ?
C13 Re2 C12 . 87.6(2) ?
C11 Re2 C12 . 89.52(19) y
C13 Re2 O15 . 97.19(16) ?
C11 Re2 O15 . 170.52(16) y
C12 Re2 O15 . 98.45(16) y
C13 Re2 O14 . 174.48(16) ?
C11 Re2 O14 . 95.63(16) y
C12 Re2 O14 . 96.35(17) y
O15 Re2 O14 . 78.48(12) y
C13 Re2 N2 . 96.92(17) ?
C11 Re2 N2 . 96.70(16) ?
C12 Re2 N2 . 172.39(16) ?
O15 Re2 N2 . 74.98(12) y
O14 Re2 N2 . 78.73(13) ?
C3 Re1 C2 . 88.6(2) ?
C3 Re1 C1 . 88.1(2) ?
C2 Re1 C1 . 88.6(2) ?
C3 Re1 O5 . 95.56(17) ?
C2 Re1 O5 . 98.77(15) y
C1 Re1 O5 . 171.85(16) ?
C3 Re1 O4 . 176.21(16) ?
C2 Re1 O4 . 92.71(18) ?
C1 Re1 O4 . 95.49(17) y
O5 Re1 O4 . 80.73(12) y
C3 Re1 N1 . 96.75(18) ?
C2 Re1 N1 . 171.93(16) ?
C1 Re1 N1 . 97.60(17) ?
O5 Re1 N1 . 74.77(12) y
O4 Re1 N1 . 81.58(14) ?
O1 C1 Re1 . 176.6(4) ?

loop_
_geom_bond_atom_site_label_1
_geom_bond_atom_site_label_2
_geom_bond_distance
_geom_bond_publ_flag
N1 C9 1.343(5) ?
N1 C5 1.357(5) ?
N1 Re1 2.180(4) y
O5 C4 1.261(5) ?
O5 Re1 2.153(3) y
O6 C4 1.258(5) ?
C4 O6 1.258(5) ?
C4 C5 1.508(6) ?
O15 C14 1.287(5) ?
O15 Re2 2.148(3) y
C5 C6 1.372(6) ?
O16 C14 1.227(5) ?
C15 N2 1.351(5) ?
C15 C16 1.368(6) ?
C15 C14 1.508(6) ?
C18 C19 1.376(6) ?
C18 C17 1.385(6) ?
C18 H18 0.93 ?
C17 C16 1.395(6) ?
C17 C20 1.496(6) ?
C16 H16 0.93 ?
C8 C9 1.379(6) ?
C8 C7 1.390(6) ?
C8 H8 0.93 ?
C6 C7 1.388(6) ?
C6 H6 0.93 ?
C9 H9 0.93 ?
C7 C10 1.493(6) ?
C20 O18 1.215(5) ?
C20 O17 1.309(5) ?
C19 N2 1.337(5) ?
C19 H19 0.93 ?
N2 Re2 2.166(4) y
O8 C10 1.223(5) ?
O7 C10 1.313(5) ?
O11 C11 1.161(5) ?
O12 C12 1.135(6) ?
C11 Re2 1.892(5) y
C12 Re2 1.947(5) y
O2 C2 1.164(6) ?
C2 Re1 1.906(5) y
C3 O3 1.165(6) ?
C3 Re1 1.885(6) y
C13 O13 1.169(6) ?
C13 Re2 1.883(5) y
O14 Re2 2.153(3) y
O14 H14B 0.85(4) ?
O14 H14A 0.85(4) ?
O4 Re1 2.170(3) y
O4 H4A 0.85(5) ?
O4 H4B 0.85(5) ?
Re1 C1 1.915(5) y
C1 O1 1.151(5) ?

loop_
_geom_hbond_atom_site_label_D
_geom_hbond_atom_site_label_H
_geom_hbond_atom_site_label_A
_geom_hbond_site_symmetry_A
_geom_hbond_distance_DH
_geom_hbond_distance_HA
_geom_hbond_distance_DA
_geom_hbond_angle_DHA
_geom_hbond_publ_flag
O7 H7 O15 1_656 0.82 1.81 2.595(4) 159.7 yes
O4 H4B O16 1_556 0.85(5) 2.51(5) 2.920(5) 111(4) yes
O4 H4B O8 1_455 0.85(5) 2.01(3) 2.780(5) 150(5) yes
O4 H4B O16 1_556 0.85(5) 2.51(5) 2.920(5) 111(4) yes
O14 H14B O6 1 0.85(5) 1.84(2) 2.671(5) 169(5) yes
O14 H14A O18 1_455 0.840(18) 1.87(2) 2.674(4) 161(5) yes
O17 H17 O6 2_655 0.82 1.78 2.602(4) 176.9 no
C8 H8 O13 2_666 0.93 2.58 3.253(5) 129.9 no
C6 H6 O17 2_655 0.93 2.55 3.426(5) 156.3 no
C19 H19 O2 1_655 0.93 2.5 3.131(5) 125.7 no
